data_7118442
loop_
_publ_author_name
'Yu, Jiangang'
'Kehr, Gerald'
'Daniliuc, Constantin G.'
'Erker, Gerhard'

_publ_section_title
;
 Cooperative reaction chemistry derived from a borata-diene framework.
;
_journal_issue 7
_journal_name_full 'Chemical communications (Cambridge, England)'
_journal_page_first 1393
_journal_page_last 1396
_journal_paper_doi 10.1039/c5cc07954c
_journal_volume 52
_journal_year 2016
_chemical_formula_sum 'C48 H25 B2 F20 O P'
_chemical_formula_weight 1050.27
_chemical_name_systematic
; 
 ? 
;
_space_group_IT_number 14
_symmetry_cell_setting monoclinic
_symmetry_space_group_name_Hall '-P 2yn'
_symmetry_space_group_name_H-M 'P 1 21/n 1'
_atom_sites_solution_hydrogens geom
_atom_sites_solution_primary direct
_atom_sites_solution_secondary difmap
_audit_creation_method SHELXL-97
_audit_update_record
;
2015-08-14 deposited with the CCDC.
2015-11-30 downloaded from the CCDC.
;
_cell_angle_alpha 90.00
_cell_angle_beta 101.101(2)
_cell_angle_gamma 90.00
_cell_formula_units_Z 4
_cell_length_a 13.2593(4)
_cell_length_b 22.2116(7)
_cell_length_c 19.2412(7)
_cell_measurement_reflns_used 8817
_cell_measurement_temperature 223(2)
_cell_measurement_theta_max 68.25
_cell_measurement_theta_min 0.88
_cell_volume 5560.7(3)
_computing_cell_refinement 'Collect (Nonius B.V., 1998)'
_computing_data_collection 'Collect (Nonius B.V., 1998)'
_computing_data_reduction 'Denzo-SMN (Otwinowski & Minor, 1997)'
_computing_molecular_graphics 'XP (BrukerAXS, 2000)'
_computing_publication_material 'SHELXL-97 (Sheldrick, 1997)'
_computing_structure_refinement 'SHELXL-97 (Sheldrick, 1997)'
_computing_structure_solution 'SHELXS-97 (Sheldrick, 1990)'
_diffrn_ambient_temperature 223(2)
_diffrn_measured_fraction_theta_full 0.943
_diffrn_measured_fraction_theta_max 0.943
_diffrn_measurement_device_type 'Nonius KappaCCD APEXII'
_diffrn_measurement_method '\w and \f scans'
_diffrn_radiation_monochromator graphite
_diffrn_radiation_source 'fine-focus sealed tube'
_diffrn_radiation_type CuK\a
_diffrn_radiation_wavelength 1.54178
_diffrn_reflns_av_R_equivalents 0.075
_diffrn_reflns_av_sigmaI/netI 0.0416
_diffrn_reflns_limit_h_max 15
_diffrn_reflns_limit_h_min 0
_diffrn_reflns_limit_k_max 26
_diffrn_reflns_limit_k_min 0
_diffrn_reflns_limit_l_max 22
_diffrn_reflns_limit_l_min -22
_diffrn_reflns_number 40993
_diffrn_reflns_theta_full 67.12
_diffrn_reflns_theta_max 67.12
_diffrn_reflns_theta_min 3.07
_exptl_absorpt_coefficient_mu 1.335
_exptl_absorpt_correction_T_max 0.9738
_exptl_absorpt_correction_T_min 0.6671
_exptl_absorpt_correction_type multi-scan
_exptl_absorpt_process_details 'Denzo (Otwinowski, Borek, Majewski & Minor, 2003)'
_exptl_crystal_colour colourless
_exptl_crystal_density_diffrn 1.255
_exptl_crystal_density_method 'not measured'
_exptl_crystal_description plate
_exptl_crystal_F_000 2104
_exptl_crystal_size_max 0.33
_exptl_crystal_size_mid 0.10
_exptl_crystal_size_min 0.02
_refine_diff_density_max 0.205
_refine_diff_density_min -0.264
_refine_diff_density_rms 0.048
_refine_ls_extinction_method none
_refine_ls_goodness_of_fit_ref 1.052
_refine_ls_hydrogen_treatment constr
_refine_ls_matrix_type full
_refine_ls_number_parameters 650
_refine_ls_number_reflns 9383
_refine_ls_number_restraints 0
_refine_ls_restrained_S_all 1.052
_refine_ls_R_factor_all 0.0807
_refine_ls_R_factor_gt 0.0538
_refine_ls_shift/su_max 0.000
_refine_ls_shift/su_mean 0.000
_refine_ls_structure_factor_coef Fsqd
_refine_ls_weighting_details 'calc w=1/[\s^2^(Fo^2^)+(0.0883P)^2^+0.5467P] where P=(Fo^2^+2Fc^2^)/3'
_refine_ls_weighting_scheme calc
_refine_ls_wR_factor_gt 0.1430
_refine_ls_wR_factor_ref 0.1593
_reflns_number_gt 6308
_reflns_number_total 9383
_reflns_threshold_expression >2sigma(I)
_cod_data_source_file c5cc07954c2.cif
_cod_data_source_block erk7326
_cod_original_sg_symbol_H-M P21/n
_cod_database_code 7118442

loop_
_symmetry_equiv_pos_as_xyz
'x, y, z'
'-x+1/2, y+1/2, -z+1/2'
'-x, -y, -z'
'x-1/2, -y-1/2, z-1/2'

loop_
_atom_site_label
_atom_site_type_symbol
_atom_site_fract_x
_atom_site_fract_y
_atom_site_fract_z
_atom_site_U_iso_or_equiv
_atom_site_adp_type
_atom_site_occupancy
_atom_site_symmetry_multiplicity
_atom_site_calc_flag
_atom_site_refinement_flags
P1 P 0.49211(6) 0.17785(3) 0.25069(4) 0.0523(2) Uani 1 1 d .
O1 O 0.80625(13) 0.21329(7) 0.30745(9) 0.0471(4) Uani 1 1 d .
B1 B 0.7293(3) 0.15768(13) 0.29170(16) 0.0488(7) Uani 1 1 d .
B2 B 0.7515(3) 0.27794(13) 0.30316(17) 0.0507(7) Uani 1 1 d .
C1 C 0.6226(2) 0.19510(11) 0.29285(14) 0.0499(6) Uani 1 1 d .
H1 H 0.6211 0.2027 0.3433 0.060 Uiso 1 1 calc R
C2 C 0.6389(2) 0.25755(11) 0.25969(14) 0.0499(6) Uani 1 1 d .
H2 H 0.6455 0.2504 0.2100 0.060 Uiso 1 1 calc R
C3 C 0.5417(2) 0.29607(12) 0.25808(16) 0.0576(7) Uani 1 1 d .
H3 H 0.5432 0.3114 0.3066 0.069 Uiso 1 1 calc R
C4 C 0.4471(2) 0.25457(12) 0.23803(17) 0.0596(7) Uani 1 1 d .
H4A H 0.4138 0.2611 0.1886 0.071 Uiso 1 1 calc R
H4B H 0.3971 0.2631 0.2682 0.071 Uiso 1 1 calc R
C5 C 0.5300(3) 0.34993(13) 0.20801(19) 0.0745(9) Uani 1 1 d .
H5A H 0.5884 0.3766 0.2213 0.112 Uiso 1 1 calc R
H5B H 0.4673 0.3714 0.2110 0.112 Uiso 1 1 calc R
H5C H 0.5267 0.3360 0.1599 0.112 Uiso 1 1 calc R
C6 C 0.9147(2) 0.20522(13) 0.30138(15) 0.0534(7) Uani 1 1 d .
H6A H 0.9296 0.2337 0.2658 0.064 Uiso 1 1 calc R
H6B H 0.9221 0.1646 0.2830 0.064 Uiso 1 1 calc R
C11 C 0.4743(2) 0.14227(12) 0.16517(15) 0.0548(7) Uani 1 1 d .
C12 C 0.5025(2) 0.17231(14) 0.10798(15) 0.0595(7) Uani 1 1 d .
H12 H 0.5297 0.2115 0.1141 0.071 Uiso 1 1 calc R
C13 C 0.4906(2) 0.14486(15) 0.04249(16) 0.0659(8) Uani 1 1 d .
H13 H 0.5109 0.1650 0.0045 0.079 Uiso 1 1 calc R
C14 C 0.4492(3) 0.08812(15) 0.03291(17) 0.0711(9) Uani 1 1 d .
H14 H 0.4402 0.0697 -0.0119 0.085 Uiso 1 1 calc R
C15 C 0.4208(3) 0.05812(14) 0.08856(18) 0.0688(9) Uani 1 1 d .
H15 H 0.3930 0.0192 0.0815 0.083 Uiso 1 1 calc R
C16 C 0.4326(2) 0.08449(13) 0.15489(17) 0.0618(8) Uani 1 1 d .
H16 H 0.4126 0.0637 0.1926 0.074 Uiso 1 1 calc R
C21 C 0.4185(2) 0.13740(13) 0.30430(16) 0.0572(7) Uani 1 1 d .
C22 C 0.4585(3) 0.08764(13) 0.34294(17) 0.0650(8) Uani 1 1 d .
H22 H 0.5249 0.0741 0.3406 0.078 Uiso 1 1 calc R
C23 C 0.4019(3) 0.05791(16) 0.3848(2) 0.0866(11) Uani 1 1 d .
H23 H 0.4299 0.0244 0.4115 0.104 Uiso 1 1 calc R
C24 C 0.3040(4) 0.07707(18) 0.3877(2) 0.1010(14) Uani 1 1 d .
H24 H 0.2659 0.0568 0.4169 0.121 Uiso 1 1 calc R
C25 C 0.2618(3) 0.12514(18) 0.3484(3) 0.0981(13) Uani 1 1 d .
H25 H 0.1946 0.1376 0.3501 0.118 Uiso 1 1 calc R
C26 C 0.3184(3) 0.15539(16) 0.3061(2) 0.0789(10) Uani 1 1 d .
H26 H 0.2892 0.1882 0.2785 0.095 Uiso 1 1 calc R
C31 C 0.7670(2) 0.10571(11) 0.35225(14) 0.0510(7) Uani 1 1 d .
F32 F 0.65725(14) 0.13683(8) 0.43054(9) 0.0706(5) Uani 1 1 d .
C32 C 0.7303(2) 0.09945(13) 0.41507(16) 0.0596(7) Uani 1 1 d .
F33 F 0.72200(19) 0.05384(10) 0.52486(11) 0.1011(7) Uani 1 1 d .
C33 C 0.7631(3) 0.05590(15) 0.46567(17) 0.0719(9) Uani 1 1 d .
F34 F 0.86764(19) -0.02749(9) 0.50477(11) 0.0986(7) Uani 1 1 d .
C34 C 0.8355(3) 0.01509(14) 0.45621(18) 0.0712(9) Uani 1 1 d .
F35 F 0.94553(17) -0.02209(8) 0.38443(11) 0.0891(6) Uani 1 1 d .
C35 C 0.8740(3) 0.01788(14) 0.39543(18) 0.0669(8) Uani 1 1 d .
F36 F 0.88612(14) 0.06173(7) 0.28886(9) 0.0700(5) Uani 1 1 d .
C36 C 0.8403(2) 0.06221(12) 0.34603(15) 0.0562(7) Uani 1 1 d .
C41 C 0.7284(2) 0.12860(11) 0.21258(14) 0.0481(6) Uani 1 1 d .
F42 F 0.64127(13) 0.04289(7) 0.24461(9) 0.0625(4) Uani 1 1 d .
C42 C 0.6851(2) 0.07214(12) 0.19583(14) 0.0516(7) Uani 1 1 d .
F43 F 0.63973(15) -0.01245(7) 0.12249(9) 0.0720(5) Uani 1 1 d .
C43 C 0.6826(2) 0.04234(12) 0.13331(16) 0.0580(7) Uani 1 1 d .
F44 F 0.71779(16) 0.04220(8) 0.01772(9) 0.0812(6) Uani 1 1 d .
C44 C 0.7225(2) 0.06971(13) 0.08075(15) 0.0608(8) Uani 1 1 d .
F45 F 0.80557(14) 0.15308(8) 0.04172(8) 0.0703(5) Uani 1 1 d .
C45 C 0.7655(2) 0.12567(13) 0.09246(14) 0.0552(7) Uani 1 1 d .
F46 F 0.81031(13) 0.20903(7) 0.16247(8) 0.0617(4) Uani 1 1 d .
C46 C 0.7668(2) 0.15356(12) 0.15667(14) 0.0496(6) Uani 1 1 d .
C51 C 0.8156(2) 0.32692(11) 0.26481(15) 0.0523(7) Uani 1 1 d .
F52 F 0.71707(15) 0.31564(8) 0.14738(9) 0.0725(5) Uani 1 1 d .
C52 C 0.7931(3) 0.34221(13) 0.19308(16) 0.0601(8) Uani 1 1 d .
F53 F 0.81756(18) 0.39780(9) 0.09285(11) 0.0968(7) Uani 1 1 d .
C53 C 0.8456(3) 0.38562(14) 0.16248(18) 0.0714(9) Uani 1 1 d .
F54 F 0.9761(2) 0.45833(9) 0.17383(14) 0.1091(8) Uani 1 1 d .
C54 C 0.9243(3) 0.41648(14) 0.2027(2) 0.0746(10) Uani 1 1 d .
F55 F 1.02878(16) 0.43287(9) 0.31458(13) 0.0962(7) Uani 1 1 d .
C55 C 0.9506(3) 0.40345(13) 0.2735(2) 0.0691(9) Uani 1 1 d .
F56 F 0.92531(13) 0.35255(8) 0.37313(9) 0.0688(5) Uani 1 1 d .
C56 C 0.8964(2) 0.36078(12) 0.30277(16) 0.0571(7) Uani 1 1 d .
C61 C 0.7425(2) 0.30124(12) 0.38357(14) 0.0537(7) Uani 1 1 d .
F62 F 0.67959(15) 0.39587(8) 0.33717(11) 0.0778(5) Uani 1 1 d .
C62 C 0.7035(3) 0.35801(14) 0.39326(17) 0.0651(8) Uani 1 1 d .
F63 F 0.64940(19) 0.43590(10) 0.46110(13) 0.1073(8) Uani 1 1 d .
C63 C 0.6876(3) 0.38081(16) 0.4572(2) 0.0783(10) Uani 1 1 d .
F64 F 0.69934(19) 0.36703(12) 0.58001(12) 0.1122(8) Uani 1 1 d .
C64 C 0.7133(3) 0.3456(2) 0.5171(2) 0.0828(11) Uani 1 1 d .
F65 F 0.78291(16) 0.25613(11) 0.57015(9) 0.0936(6) Uani 1 1 d .
C65 C 0.7542(3) 0.29000(17) 0.51208(17) 0.0721(9) Uani 1 1 d .
F66 F 0.81187(15) 0.21476(8) 0.44834(9) 0.0728(5) Uani 1 1 d .
C66 C 0.7679(2) 0.26936(14) 0.44641(15) 0.0606(7) Uani 1 1 d .
C71 C 0.9952(2) 0.21310(12) 0.36706(15) 0.0536(7) Uani 1 1 d .
C72 C 1.0705(2) 0.25605(13) 0.36745(16) 0.0602(7) Uani 1 1 d .
H72 H 1.0668 0.2817 0.3281 0.072 Uiso 1 1 calc R
C73 C 1.1516(3) 0.26235(15) 0.42433(18) 0.0718(9) Uani 1 1 d .
H73 H 1.2018 0.2920 0.4232 0.086 Uiso 1 1 calc R
C74 C 1.1590(3) 0.22546(15) 0.48228(18) 0.0710(9) Uani 1 1 d .
H74 H 1.2137 0.2300 0.5211 0.085 Uiso 1 1 calc R
C75 C 1.0861(3) 0.18197(15) 0.48315(17) 0.0706(9) Uani 1 1 d .
H75 H 1.0913 0.1562 0.5225 0.085 Uiso 1 1 calc R
C76 C 1.0051(3) 0.17569(14) 0.42657(16) 0.0651(8) Uani 1 1 d .
H76 H 0.9556 0.1457 0.4281 0.078 Uiso 1 1 calc R

loop_
_atom_site_aniso_label
_atom_site_aniso_U_11
_atom_site_aniso_U_22
_atom_site_aniso_U_33
_atom_site_aniso_U_23
_atom_site_aniso_U_13
_atom_site_aniso_U_12
P1 0.0557(4) 0.0468(4) 0.0539(4) -0.0023(3) 0.0095(3) -0.0029(3)
O1 0.0510(11) 0.0446(10) 0.0447(9) -0.0017(8) 0.0068(8) -0.0035(8)
B1 0.0559(19) 0.0440(16) 0.0456(16) 0.0013(13) 0.0076(14) -0.0044(14)
B2 0.060(2) 0.0418(16) 0.0485(17) -0.0013(13) 0.0064(15) -0.0010(14)
C1 0.0602(17) 0.0428(14) 0.0470(14) -0.0046(12) 0.0108(13) -0.0005(12)
C2 0.0575(17) 0.0423(14) 0.0493(15) -0.0017(12) 0.0085(13) 0.0000(12)
C3 0.0689(19) 0.0456(15) 0.0570(16) -0.0034(13) 0.0088(14) 0.0025(14)
C4 0.0552(17) 0.0522(16) 0.0674(18) -0.0041(14) 0.0020(14) 0.0011(13)
C5 0.082(2) 0.0535(18) 0.086(2) 0.0124(17) 0.0112(19) 0.0049(16)
C6 0.0535(17) 0.0548(16) 0.0517(15) -0.0002(13) 0.0094(13) -0.0005(13)
C11 0.0554(17) 0.0506(16) 0.0560(16) 0.0028(13) 0.0043(13) -0.0024(13)
C12 0.0592(18) 0.0581(17) 0.0560(17) -0.0017(14) -0.0022(14) -0.0056(14)
C13 0.069(2) 0.075(2) 0.0499(16) 0.0018(15) 0.0018(15) -0.0008(16)
C14 0.078(2) 0.073(2) 0.0563(18) -0.0114(16) -0.0023(16) 0.0043(18)
C15 0.076(2) 0.0545(18) 0.069(2) -0.0100(16) -0.0032(17) -0.0064(15)
C16 0.0633(19) 0.0571(17) 0.0615(18) 0.0007(14) 0.0037(15) -0.0055(14)
C21 0.0593(18) 0.0513(16) 0.0624(17) -0.0065(14) 0.0147(14) -0.0061(13)
C22 0.073(2) 0.0543(17) 0.074(2) 0.0040(15) 0.0281(17) 0.0027(15)
C23 0.107(3) 0.064(2) 0.101(3) 0.0159(19) 0.051(2) 0.009(2)
C24 0.119(3) 0.078(3) 0.127(4) 0.016(2) 0.078(3) 0.007(2)
C25 0.081(3) 0.084(3) 0.142(4) 0.014(3) 0.053(3) 0.004(2)
C26 0.066(2) 0.074(2) 0.102(3) 0.0124(19) 0.029(2) 0.0045(17)
C31 0.0598(17) 0.0431(14) 0.0508(15) 0.0008(12) 0.0120(13) -0.0027(13)
F32 0.0845(12) 0.0716(11) 0.0621(10) 0.0115(8) 0.0301(9) 0.0122(9)
C32 0.069(2) 0.0526(17) 0.0589(17) 0.0048(14) 0.0168(15) -0.0002(14)
F33 0.1269(19) 0.1074(16) 0.0777(13) 0.0397(12) 0.0412(13) 0.0180(13)
C33 0.091(3) 0.067(2) 0.0611(19) 0.0177(16) 0.0228(18) -0.0009(18)
F34 0.1223(18) 0.0780(13) 0.0932(14) 0.0392(11) 0.0151(13) 0.0190(12)
C34 0.085(2) 0.0570(18) 0.069(2) 0.0180(16) 0.0070(18) 0.0049(17)
F35 0.1011(15) 0.0690(12) 0.0924(14) 0.0050(10) 0.0065(12) 0.0307(11)
C35 0.072(2) 0.0523(17) 0.074(2) 0.0035(16) 0.0082(17) 0.0078(15)
F36 0.0772(12) 0.0687(11) 0.0651(10) 0.0008(8) 0.0159(9) 0.0180(9)
C36 0.0680(19) 0.0486(16) 0.0530(16) -0.0019(13) 0.0143(14) 0.0002(14)
C41 0.0522(16) 0.0452(14) 0.0454(14) 0.0004(12) 0.0057(12) -0.0004(12)
F42 0.0761(11) 0.0513(9) 0.0617(10) -0.0008(7) 0.0174(8) -0.0107(8)
C42 0.0609(18) 0.0425(14) 0.0513(15) 0.0001(12) 0.0110(13) -0.0031(12)
F43 0.0930(13) 0.0494(9) 0.0696(11) -0.0126(8) 0.0055(9) -0.0128(9)
C43 0.0699(19) 0.0440(15) 0.0571(17) -0.0099(13) 0.0048(15) -0.0062(14)
F44 0.1121(16) 0.0782(12) 0.0524(10) -0.0203(9) 0.0134(10) -0.0022(11)
C44 0.071(2) 0.0599(18) 0.0479(16) -0.0129(14) 0.0032(14) 0.0035(15)
F45 0.0856(13) 0.0796(11) 0.0483(9) 0.0012(8) 0.0191(9) -0.0050(9)
C45 0.0636(18) 0.0581(17) 0.0448(15) 0.0034(13) 0.0123(13) -0.0003(14)
F46 0.0793(11) 0.0546(9) 0.0508(9) -0.0005(7) 0.0118(8) -0.0143(8)
C46 0.0535(16) 0.0481(15) 0.0458(14) -0.0018(12) 0.0062(12) -0.0060(12)
C51 0.0619(18) 0.0405(14) 0.0540(16) -0.0024(12) 0.0101(14) -0.0014(12)
F52 0.0860(13) 0.0774(11) 0.0503(9) 0.0076(8) 0.0037(9) -0.0115(10)
C52 0.075(2) 0.0491(16) 0.0560(17) 0.0040(14) 0.0121(16) -0.0033(14)
F53 0.1289(19) 0.0880(14) 0.0791(13) 0.0332(11) 0.0344(13) 0.0029(12)
C53 0.095(3) 0.0568(18) 0.068(2) 0.0095(16) 0.0286(19) 0.0017(18)
F54 0.138(2) 0.0626(12) 0.148(2) 0.0046(12) 0.0798(17) -0.0253(12)
C54 0.092(3) 0.0461(17) 0.095(3) 0.0029(18) 0.043(2) -0.0065(17)
F55 0.0883(14) 0.0786(12) 0.1285(18) -0.0359(12) 0.0376(13) -0.0351(11)
C55 0.067(2) 0.0448(16) 0.100(3) -0.0205(17) 0.0262(19) -0.0148(15)
F56 0.0706(11) 0.0705(11) 0.0616(10) -0.0155(8) 0.0038(8) -0.0099(9)
C56 0.0642(19) 0.0455(15) 0.0619(18) -0.0092(13) 0.0131(15) -0.0034(13)
C61 0.0603(18) 0.0489(15) 0.0509(16) -0.0100(13) 0.0086(13) -0.0051(13)
F62 0.0892(13) 0.0538(10) 0.0887(13) -0.0116(10) 0.0133(10) 0.0050(9)
C62 0.069(2) 0.0611(19) 0.0664(19) -0.0133(16) 0.0150(16) -0.0063(15)
F63 0.1159(18) 0.0846(14) 0.1292(19) -0.0489(13) 0.0432(15) 0.0015(12)
C63 0.077(2) 0.071(2) 0.091(3) -0.035(2) 0.025(2) -0.0047(18)
F64 0.1181(18) 0.145(2) 0.0851(14) -0.0580(14) 0.0487(13) -0.0309(15)
C64 0.083(3) 0.105(3) 0.068(2) -0.040(2) 0.0320(19) -0.025(2)
F65 0.0951(15) 0.1384(18) 0.0475(10) -0.0033(11) 0.0141(10) -0.0247(13)
C65 0.072(2) 0.094(3) 0.0513(18) -0.0103(18) 0.0142(16) -0.0184(19)
F66 0.0900(13) 0.0756(12) 0.0519(9) 0.0059(8) 0.0110(9) 0.0029(10)
C66 0.0661(19) 0.0675(19) 0.0487(16) -0.0070(14) 0.0124(14) -0.0057(15)
C71 0.0551(17) 0.0537(16) 0.0505(15) -0.0004(13) 0.0061(13) 0.0017(13)
C72 0.0594(18) 0.0609(18) 0.0594(17) 0.0006(14) 0.0093(15) -0.0055(14)
C73 0.066(2) 0.076(2) 0.069(2) -0.0067(17) 0.0039(17) -0.0118(16)
C74 0.065(2) 0.078(2) 0.0635(19) -0.0020(17) -0.0056(16) -0.0033(17)
C75 0.080(2) 0.068(2) 0.0580(18) 0.0070(15) -0.0022(17) 0.0033(17)
C76 0.068(2) 0.0630(18) 0.0607(18) 0.0023(15) 0.0034(16) -0.0018(15)

loop_
_atom_type_symbol
_atom_type_description
_atom_type_scat_dispersion_real
_atom_type_scat_dispersion_imag
_atom_type_scat_source
C C 0.0181 0.0091 'International Tables Vol C Tables 4.2.6.8 and 6.1.1.4'
H H 0.0000 0.0000 'International Tables Vol C Tables 4.2.6.8 and 6.1.1.4'
B B 0.0090 0.0039 'International Tables Vol C Tables 4.2.6.8 and 6.1.1.4'
O O 0.0492 0.0322 'International Tables Vol C Tables 4.2.6.8 and 6.1.1.4'
F F 0.0727 0.0534 'International Tables Vol C Tables 4.2.6.8 and 6.1.1.4'
P P 0.2955 0.4335 'International Tables Vol C Tables 4.2.6.8 and 6.1.1.4'

loop_
_geom_angle_atom_site_label_1
_geom_angle_atom_site_label_2
_geom_angle_atom_site_label_3
_geom_angle
C21 P1 C11 108.43(13)
C21 P1 C1 115.41(13)
C11 P1 C1 116.71(13)
C21 P1 C4 110.36(14)
C11 P1 C4 108.02(14)
C1 P1 C4 97.10(12)
C6 O1 B1 119.25(19)
C6 O1 B2 122.86(19)
B1 O1 B2 114.68(19)
O1 B1 C1 97.3(2)
O1 B1 C31 108.2(2)
C1 B1 C31 119.3(2)
O1 B1 C41 111.7(2)
C1 B1 C41 110.9(2)
C31 B1 C41 109.0(2)
O1 B2 C2 97.96(19)
O1 B2 C51 110.4(2)
C2 B2 C51 117.1(2)
O1 B2 C61 110.2(2)
C2 B2 C61 110.0(2)
C51 B2 C61 110.5(2)
C2 C1 B1 104.9(2)
C2 C1 P1 101.61(17)
B1 C1 P1 129.75(19)
C2 C1 H1 106.2
B1 C1 H1 106.2
P1 C1 H1 106.2
C3 C2 C1 108.7(2)
C3 C2 B2 122.4(2)
C1 C2 B2 102.9(2)
C3 C2 H2 107.3
C1 C2 H2 107.3
B2 C2 H2 107.3
C5 C3 C2 115.6(3)
C5 C3 C4 109.3(3)
C2 C3 C4 108.0(2)
C5 C3 H3 107.9
C2 C3 H3 107.9
C4 C3 H3 107.9
C3 C4 P1 107.32(19)
C3 C4 H4A 110.3
P1 C4 H4A 110.3
C3 C4 H4B 110.3
P1 C4 H4B 110.3
H4A C4 H4B 108.5
C3 C5 H5A 109.5
C3 C5 H5B 109.5
H5A C5 H5B 109.5
C3 C5 H5C 109.5
H5A C5 H5C 109.5
H5B C5 H5C 109.5
O1 C6 C71 117.7(2)
O1 C6 H6A 107.9
C71 C6 H6A 107.9
O1 C6 H6B 107.9
C71 C6 H6B 107.9
H6A C6 H6B 107.2
C16 C11 C12 119.1(3)
C16 C11 P1 120.8(2)
C12 C11 P1 120.2(2)
C13 C12 C11 120.4(3)
C13 C12 H12 119.8
C11 C12 H12 119.8
C14 C13 C12 120.0(3)
C14 C13 H13 120.0
C12 C13 H13 120.0
C13 C14 C15 120.2(3)
C13 C14 H14 119.9
C15 C14 H14 119.9
C14 C15 C16 120.9(3)
C14 C15 H15 119.5
C16 C15 H15 119.5
C15 C16 C11 119.4(3)
C15 C16 H16 120.3
C11 C16 H16 120.3
C22 C21 C26 119.1(3)
C22 C21 P1 121.1(2)
C26 C21 P1 119.9(2)
C23 C22 C21 120.3(3)
C23 C22 H22 119.8
C21 C22 H22 119.8
C22 C23 C24 120.1(3)
C22 C23 H23 119.9
C24 C23 H23 119.9
C25 C24 C23 120.6(4)
C25 C24 H24 119.7
C23 C24 H24 119.7
C24 C25 C26 119.7(4)
C24 C25 H25 120.2
C26 C25 H25 120.2
C25 C26 C21 120.2(3)
C25 C26 H26 119.9
C21 C26 H26 119.9
C36 C31 C32 111.8(2)
C36 C31 B1 123.2(2)
C32 C31 B1 125.0(3)
F32 C32 C33 114.6(3)
F32 C32 C31 120.9(2)
C33 C32 C31 124.4(3)
F33 C33 C34 120.0(3)
F33 C33 C32 119.5(3)
C34 C33 C32 120.5(3)
F34 C34 C33 121.0(3)
F34 C34 C35 120.6(3)
C33 C34 C35 118.4(3)
F35 C35 C34 119.7(3)
F35 C35 C36 120.4(3)
C34 C35 C36 119.8(3)
F36 C36 C35 114.6(3)
F36 C36 C31 120.3(2)
C35 C36 C31 125.0(3)
C42 C41 C46 112.1(2)
C42 C41 B1 119.7(2)
C46 C41 B1 128.2(2)
F42 C42 C43 115.8(2)
F42 C42 C41 118.9(2)
C43 C42 C41 125.4(3)
F43 C43 C42 120.9(3)
F43 C43 C44 120.0(3)
C42 C43 C44 119.1(3)
F44 C44 C45 120.3(3)
F44 C44 C43 120.3(3)
C45 C44 C43 119.3(3)
F45 C45 C44 120.2(3)
F45 C45 C46 120.6(3)
C44 C45 C46 119.2(3)
F46 C46 C45 114.4(2)
F46 C46 C41 120.8(2)
C45 C46 C41 124.8(2)
C56 C51 C52 112.5(3)
C56 C51 B2 122.3(2)
C52 C51 B2 125.1(3)
F52 C52 C53 113.8(3)
F52 C52 C51 122.1(3)
C53 C52 C51 124.1(3)
F53 C53 C54 119.9(3)
F53 C53 C52 119.8(3)
C54 C53 C52 120.2(3)
F54 C54 C53 120.9(4)
F54 C54 C55 120.4(3)
C53 C54 C55 118.7(3)
F55 C55 C54 120.1(3)
F55 C55 C56 119.9(3)
C54 C55 C56 120.0(3)
F56 C56 C55 115.8(3)
F56 C56 C51 119.6(3)
C55 C56 C51 124.5(3)
C66 C61 C62 112.4(3)
C66 C61 B2 127.3(2)
C62 C61 B2 120.3(3)
F62 C62 C63 115.3(3)
F62 C62 C61 119.5(3)
C63 C62 C61 125.2(3)
F63 C63 C64 120.6(3)
F63 C63 C62 120.7(4)
C64 C63 C62 118.7(3)
F64 C64 C65 120.7(4)
F64 C64 C63 119.7(4)
C65 C64 C63 119.5(3)
F65 C65 C64 120.2(3)
F65 C65 C66 120.5(3)
C64 C65 C66 119.2(3)
F66 C66 C61 121.1(3)
F66 C66 C65 113.9(3)
C61 C66 C65 125.0(3)
C72 C71 C76 116.8(3)
C72 C71 C6 118.8(3)
C76 C71 C6 124.0(3)
C71 C72 C73 121.7(3)
C71 C72 H72 119.2
C73 C72 H72 119.2
C74 C73 C72 120.3(3)
C74 C73 H73 119.8
C72 C73 H73 119.8
C75 C74 C73 119.4(3)
C75 C74 H74 120.3
C73 C74 H74 120.3
C74 C75 C76 120.4(3)
C74 C75 H75 119.8
C76 C75 H75 119.8
C75 C76 C71 121.4(3)
C75 C76 H76 119.3
C71 C76 H76 119.3

loop_
_geom_bond_atom_site_label_1
_geom_bond_atom_site_label_2
_geom_bond_distance
P1 C21 1.792(3)
P1 C11 1.800(3)
P1 C1 1.805(3)
P1 C4 1.807(3)
O1 C6 1.476(3)
O1 B1 1.593(3)
O1 B2 1.604(4)
B1 C1 1.645(4)
B1 C31 1.648(4)
B1 C41 1.652(4)
B2 C2 1.629(4)
B2 C51 1.640(4)
B2 C61 1.657(4)
C1 C2 1.559(4)
C1 H1 0.9900
C2 C3 1.542(4)
C2 H2 0.9900
C3 C5 1.525(4)
C3 C4 1.545(4)
C3 H3 0.9900
C4 H4A 0.9800
C4 H4B 0.9800
C5 H5A 0.9700
C5 H5B 0.9700
C5 H5C 0.9700
C6 C71 1.499(4)
C6 H6A 0.9800
C6 H6B 0.9800
C11 C16 1.397(4)
C11 C12 1.398(4)
C12 C13 1.381(4)
C12 H12 0.9400
C13 C14 1.373(5)
C13 H13 0.9400
C14 C15 1.374(5)
C14 H14 0.9400
C15 C16 1.386(4)
C15 H15 0.9400
C16 H16 0.9400
C21 C22 1.380(4)
C21 C26 1.393(4)
C22 C23 1.371(4)
C22 H22 0.9400
C23 C24 1.377(5)
C23 H23 0.9400
C24 C25 1.364(6)
C24 H24 0.9400
C25 C26 1.383(5)
C25 H25 0.9400
C26 H26 0.9400
C31 C36 1.392(4)
C31 C32 1.394(4)
F32 C32 1.351(3)
C32 C33 1.382(4)
F33 C33 1.354(4)
C33 C34 1.359(5)
F34 C34 1.340(3)
C34 C35 1.364(5)
F35 C35 1.346(4)
C35 C36 1.382(4)
F36 C36 1.355(3)
C41 C42 1.391(4)
C41 C46 1.391(4)
F42 C42 1.360(3)
C42 C43 1.368(4)
F43 C43 1.342(3)
C43 C44 1.370(4)
F44 C44 1.349(3)
C44 C45 1.368(4)
F45 C45 1.344(3)
C45 C46 1.379(4)
F46 C46 1.356(3)
C51 C56 1.395(4)
C51 C52 1.397(4)
F52 C52 1.340(3)
C52 C53 1.385(4)
F53 C53 1.347(4)
C53 C54 1.359(5)
F54 C54 1.338(4)
C54 C55 1.371(5)
F55 C55 1.346(4)
C55 C56 1.374(4)
F56 C56 1.346(3)
C61 C66 1.386(4)
C61 C62 1.389(4)
F62 C62 1.357(4)
C62 C63 1.384(5)
F63 C63 1.332(4)
C63 C64 1.380(5)
F64 C64 1.346(4)
C64 C65 1.360(5)
F65 C65 1.340(4)
C65 C66 1.389(4)
F66 C66 1.343(3)
C71 C72 1.381(4)
C71 C76 1.400(4)
C72 C73 1.386(4)
C72 H72 0.9400
C73 C74 1.372(5)
C73 H73 0.9400
C74 C75 1.369(5)
C74 H74 0.9400
C75 C76 1.381(4)
C75 H75 0.9400
C76 H76 0.9400

loop_
_geom_torsion_atom_site_label_1
_geom_torsion_atom_site_label_2
_geom_torsion_atom_site_label_3
_geom_torsion_atom_site_label_4
_geom_torsion
C6 O1 B1 C1 -170.8(2)
B2 O1 B1 C1 -10.4(2)
C6 O1 B1 C31 65.1(3)
B2 O1 B1 C31 -134.5(2)
C6 O1 B1 C41 -54.9(3)
B2 O1 B1 C41 105.5(2)
C6 O1 B2 C2 142.7(2)
B1 O1 B2 C2 -16.9(3)
C6 O1 B2 C51 19.7(3)
B1 O1 B2 C51 -139.8(2)
C6 O1 B2 C61 -102.5(3)
B1 O1 B2 C61 97.9(2)
O1 B1 C1 C2 35.7(2)
C31 B1 C1 C2 151.4(2)
C41 B1 C1 C2 -80.8(3)
O1 B1 C1 P1 155.2(2)
C31 B1 C1 P1 -89.2(3)
C41 B1 C1 P1 38.6(3)
C21 P1 C1 C2 -145.46(17)
C11 P1 C1 C2 85.43(19)
C4 P1 C1 C2 -28.9(2)
C21 P1 C1 B1 93.8(3)
C11 P1 C1 B1 -35.4(3)
C4 P1 C1 B1 -149.7(3)
B1 C1 C2 C3 179.7(2)
P1 C1 C2 C3 42.8(2)
B1 C1 C2 B2 -49.2(3)
P1 C1 C2 B2 173.93(18)
O1 B2 C2 C3 161.2(2)
C51 B2 C2 C3 -80.9(3)
C61 B2 C2 C3 46.3(3)
O1 B2 C2 C1 38.9(2)
C51 B2 C2 C1 156.7(2)
C61 B2 C2 C1 -76.1(3)
C1 C2 C3 C5 -162.0(2)
B2 C2 C3 C5 78.4(3)
C1 C2 C3 C4 -39.2(3)
B2 C2 C3 C4 -158.8(3)
C5 C3 C4 P1 142.8(2)
C2 C3 C4 P1 16.3(3)
C21 P1 C4 C3 128.6(2)
C11 P1 C4 C3 -113.0(2)
C1 P1 C4 C3 8.1(2)
B1 O1 C6 C71 -116.9(3)
B2 O1 C6 C71 84.4(3)
C21 P1 C11 C16 -15.4(3)
C1 P1 C11 C16 117.0(2)
C4 P1 C11 C16 -135.0(2)
C21 P1 C11 C12 164.7(2)
C1 P1 C11 C12 -62.9(3)
C4 P1 C11 C12 45.1(3)
C16 C11 C12 C13 -1.0(4)
P1 C11 C12 C13 178.9(2)
C11 C12 C13 C14 1.2(5)
C12 C13 C14 C15 -1.0(5)
C13 C14 C15 C16 0.5(5)
C14 C15 C16 C11 -0.3(5)
C12 C11 C16 C15 0.5(4)
P1 C11 C16 C15 -179.4(2)
C11 P1 C21 C22 86.3(3)
C1 P1 C21 C22 -46.8(3)
C4 P1 C21 C22 -155.6(2)
C11 P1 C21 C26 -92.4(3)
C1 P1 C21 C26 134.6(3)
C4 P1 C21 C26 25.8(3)
C26 C21 C22 C23 -2.7(5)
P1 C21 C22 C23 178.7(3)
C21 C22 C23 C24 0.9(6)
C22 C23 C24 C25 0.9(7)
C23 C24 C25 C26 -0.9(7)
C24 C25 C26 C21 -0.8(6)
C22 C21 C26 C25 2.6(5)
P1 C21 C26 C25 -178.8(3)
O1 B1 C31 C36 -86.5(3)
C1 B1 C31 C36 163.8(3)
C41 B1 C31 C36 35.2(4)
O1 B1 C31 C32 93.7(3)
C1 B1 C31 C32 -16.0(4)
C41 B1 C31 C32 -144.7(3)
C36 C31 C32 F32 -179.0(3)
B1 C31 C32 F32 0.9(4)
C36 C31 C32 C33 0.6(4)
B1 C31 C32 C33 -179.5(3)
F32 C32 C33 F33 -0.3(5)
C31 C32 C33 F33 -179.9(3)
F32 C32 C33 C34 179.3(3)
C31 C32 C33 C34 -0.3(5)
F33 C33 C34 F34 -0.1(5)
C32 C33 C34 F34 -179.7(3)
F33 C33 C34 C35 178.9(3)
C32 C33 C34 C35 -0.7(5)
F34 C34 C35 F35 -0.7(5)
C33 C34 C35 F35 -179.7(3)
F34 C34 C35 C36 -179.8(3)
C33 C34 C35 C36 1.2(5)
F35 C35 C36 F36 -1.0(4)
C34 C35 C36 F36 178.0(3)
F35 C35 C36 C31 -179.9(3)
C34 C35 C36 C31 -0.8(5)
C32 C31 C36 F36 -178.9(3)
B1 C31 C36 F36 1.3(4)
C32 C31 C36 C35 -0.1(4)
B1 C31 C36 C35 -180.0(3)
O1 B1 C41 C42 165.2(2)
C1 B1 C41 C42 -87.5(3)
C31 B1 C41 C42 45.7(3)
O1 B1 C41 C46 -14.7(4)
C1 B1 C41 C46 92.6(3)
C31 B1 C41 C46 -134.3(3)
C46 C41 C42 F42 -177.9(2)
B1 C41 C42 F42 2.1(4)
C46 C41 C42 C43 2.3(4)
B1 C41 C42 C43 -177.7(3)
F42 C42 C43 F43 -0.4(4)
C41 C42 C43 F43 179.3(3)
F42 C42 C43 C44 178.0(3)
C41 C42 C43 C44 -2.2(5)
F43 C43 C44 F44 0.8(4)
C42 C43 C44 F44 -177.7(3)
F43 C43 C44 C45 179.7(3)
C42 C43 C44 C45 1.2(5)
F44 C44 C45 F45 -1.5(4)
C43 C44 C45 F45 179.6(3)
F44 C44 C45 C46 178.2(3)
C43 C44 C45 C46 -0.7(4)
F45 C45 C46 F46 0.3(4)
C44 C45 C46 F46 -179.4(3)
F45 C45 C46 C41 -179.3(3)
C44 C45 C46 C41 1.0(5)
C42 C41 C46 F46 178.7(2)
B1 C41 C46 F46 -1.3(4)
C42 C41 C46 C45 -1.7(4)
B1 C41 C46 C45 178.2(3)
O1 B2 C51 C56 -88.2(3)
C2 B2 C51 C56 160.9(3)
C61 B2 C51 C56 33.9(4)
O1 B2 C51 C52 95.7(3)
C2 B2 C51 C52 -15.2(4)
C61 B2 C51 C52 -142.2(3)
C56 C51 C52 F52 -179.1(3)
B2 C51 C52 F52 -2.6(5)
C56 C51 C52 C53 0.7(4)
B2 C51 C52 C53 177.1(3)
F52 C52 C53 F53 0.5(4)
C51 C52 C53 F53 -179.2(3)
F52 C52 C53 C54 179.7(3)
C51 C52 C53 C54 -0.1(5)
F53 C53 C54 F54 -1.2(5)
C52 C53 C54 F54 179.7(3)
F53 C53 C54 C55 179.5(3)
C52 C53 C54 C55 0.4(5)
F54 C54 C55 F55 0.1(5)
C53 C54 C55 F55 179.4(3)
F54 C54 C55 C56 179.4(3)
C53 C54 C55 C56 -1.3(5)
F55 C55 C56 F56 1.6(4)
C54 C55 C56 F56 -177.7(3)
F55 C55 C56 C51 -178.7(3)
C54 C55 C56 C51 2.0(5)
C52 C51 C56 F56 178.1(2)
B2 C51 C56 F56 1.5(4)
C52 C51 C56 C55 -1.7(4)
B2 C51 C56 C55 -178.2(3)
O1 B2 C61 C66 -5.9(4)
C2 B2 C61 C66 101.1(3)
C51 B2 C61 C66 -128.1(3)
O1 B2 C61 C62 175.9(2)
C2 B2 C61 C62 -77.2(3)
C51 B2 C61 C62 53.6(4)
C66 C61 C62 F62 176.9(3)
B2 C61 C62 F62 -4.6(4)
C66 C61 C62 C63 -2.1(5)
B2 C61 C62 C63 176.4(3)
F62 C62 C63 F63 1.2(5)
C61 C62 C63 F63 -179.8(3)
F62 C62 C63 C64 -178.0(3)
C61 C62 C63 C64 1.1(5)
F63 C63 C64 F64 0.2(5)
C62 C63 C64 F64 179.4(3)
F63 C63 C64 C65 -178.6(3)
C62 C63 C64 C65 0.6(5)
F64 C64 C65 F65 -1.1(5)
C63 C64 C65 F65 177.6(3)
F64 C64 C65 C66 -179.8(3)
C63 C64 C65 C66 -1.0(5)
C62 C61 C66 F66 -176.4(3)
B2 C61 C66 F66 5.2(5)
C62 C61 C66 C65 1.6(5)
B2 C61 C66 C65 -176.8(3)
F65 C65 C66 F66 -0.7(4)
C64 C65 C66 F66 178.0(3)
F65 C65 C66 C61 -178.8(3)
C64 C65 C66 C61 -0.2(5)
O1 C6 C71 C72 -121.6(3)
O1 C6 C71 C76 64.7(4)
C76 C71 C72 C73 -0.7(4)
C6 C71 C72 C73 -174.8(3)
C71 C72 C73 C74 0.1(5)
C72 C73 C74 C75 0.6(5)
C73 C74 C75 C76 -0.8(5)
C74 C75 C76 C71 0.2(5)
C72 C71 C76 C75 0.6(5)
C6 C71 C76 C75 174.3(3)

loop_
_platon_squeeze_void_nr
_platon_squeeze_void_average_x
_platon_squeeze_void_average_y
_platon_squeeze_void_average_z
_platon_squeeze_void_volume
_platon_squeeze_void_count_electrons
_platon_squeeze_void_content
1 0.027 0.125 0.027 1648 266 ' '
